data_4335892
loop_
_publ_author_name
'Shuai-Hua Wang'
'Fa-Kun Zheng'
'Ming-Jian Zhang'
'Zhi-Fa Liu'
'Jun Chen'
'Yu Xiao'
'A-Qing Wu'
'Guo-Cong Guo'
'Jin-Shun Huang'

_publ_contact_author_address
;
State Key Laboratory of Structural Chemistry,
Fujian Institute on the Structure of Matter,
Chinese Academy of Sciences,
Fuzhou, Fujian 350002, P. R. China 
;
_publ_contact_author_email zfk@fjirsm.ac.cn
_publ_contact_author_fax '+86 591 8371 4946'
_publ_contact_author_name 'Professor Dr. Fa-Kun Zheng'
_publ_contact_author_phone '+86 591 8370 4827'
_publ_section_title
;
 Homochiral Zinc(II) Coordination Compounds Based on In-Situ-Generated
 Chiral Amino Acid-Tetrazole Ligands: Circular Dichroism, Excitation
 Light-Induced Tunable Photoluminescence, and Energetic Performance
;
_journal_name_full 'Inorganic Chemistry'
_journal_page_first 10096
_journal_page_last 10104
_journal_paper_doi 10.1021/ic401409b
_journal_volume 52
_journal_year 2013
_chemical_absolute_configuration rmad
_chemical_formula_moiety '[Zn(L-tzet)]n'
_chemical_formula_sum 'C14 H14 N6 O2 Zn'
_chemical_formula_weight 363.68
_chemical_name_common '[Zn(L-tzet)]n'
_chemical_name_systematic
; 
 ? 
;
_space_group_IT_number 19
_symmetry_cell_setting orthorhombic
_symmetry_space_group_name_Hall 'P 2ac 2ab'
_symmetry_space_group_name_H-M 'P 21 21 21'
_atom_sites_solution_hydrogens geom
_atom_sites_solution_primary direct
_atom_sites_solution_secondary difmap
_audit_creation_method SHELXL-97
_cell_angle_alpha 90.00
_cell_angle_beta 90.00
_cell_angle_gamma 90.00
_cell_formula_units_Z 4
_cell_length_a 7.125(4)
_cell_length_b 8.357(5)
_cell_length_c 26.601(16)
_cell_measurement_reflns_used 4009
_cell_measurement_temperature 293(2)
_cell_measurement_theta_max 27.4584
_cell_measurement_theta_min 2.5546
_cell_volume 1583.9(16)
_computing_cell_refinement 'CrystalClear (Rigaku Inc., 2008)'
_computing_data_collection 'CrystalClear (Rigaku Inc., 2008)'
_computing_data_reduction 'CrystalClear (Rigaku Inc., 2008)'
_computing_publication_material 'SHELXL-97 (Sheldrick, 1997)'
_computing_structure_refinement 'SHELXL-97 (Sheldrick, 1997)'
_computing_structure_solution 'SHELXS-97 (Sheldrick, 1990)'
_diffrn_ambient_temperature 293(2)
_diffrn_detector_area_resol_mean 28.5714
_diffrn_measured_fraction_theta_full 0.999
_diffrn_measured_fraction_theta_max 0.999
_diffrn_measurement_device_type 'Rigaku Mercury CCD'
_diffrn_measurement_method CCD_Profile_fitting
_diffrn_radiation_monochromator graphite
_diffrn_radiation_source 'fine-focus sealed tube'
_diffrn_radiation_type MoK\a
_diffrn_radiation_wavelength 0.71073
_diffrn_reflns_av_R_equivalents 0.0553
_diffrn_reflns_av_sigmaI/netI 0.0525
_diffrn_reflns_limit_h_max 8
_diffrn_reflns_limit_h_min -8
_diffrn_reflns_limit_k_max 9
_diffrn_reflns_limit_k_min -10
_diffrn_reflns_limit_l_max 32
_diffrn_reflns_limit_l_min -32
_diffrn_reflns_number 10735
_diffrn_reflns_theta_full 25.50
_diffrn_reflns_theta_max 25.50
_diffrn_reflns_theta_min 2.88
_exptl_absorpt_coefficient_mu 1.569
_exptl_absorpt_correction_T_max 0.778
_exptl_absorpt_correction_T_min 0.720
_exptl_absorpt_correction_type multi-scan
_exptl_absorpt_process_details 'Sphere (Rigaku CrystalClear)'
_exptl_crystal_colour brown
_exptl_crystal_density_diffrn 1.525
_exptl_crystal_description Prism
_exptl_crystal_F_000 744
_exptl_crystal_size_max 0.320
_exptl_crystal_size_mid 0.180
_exptl_crystal_size_min 0.160
_refine_diff_density_max 0.394
_refine_diff_density_min -0.464
_refine_diff_density_rms 0.066
_refine_ls_abs_structure_details 'Flack H D (1983), 1212 Friedel pairs, Acta Cryst. A39, 876-881'
_refine_ls_abs_structure_Flack 0.03(2)
_refine_ls_extinction_method none
_refine_ls_goodness_of_fit_ref 1.078
_refine_ls_hydrogen_treatment mixed
_refine_ls_matrix_type full
_refine_ls_number_parameters 208
_refine_ls_number_reflns 2943
_refine_ls_number_restraints 78
_refine_ls_restrained_S_all 1.099
_refine_ls_R_factor_all 0.0527
_refine_ls_R_factor_gt 0.0418
_refine_ls_shift/su_max 0.000
_refine_ls_shift/su_mean 0.000
_refine_ls_structure_factor_coef Fsqd
_refine_ls_weighting_details 'calc w=1/[\s^2^(Fo^2^)+(0.0278P)^2^+0.3850P] where P=(Fo^2^+2Fc^2^)/3'
_refine_ls_weighting_scheme calc
_refine_ls_wR_factor_gt 0.0733
_refine_ls_wR_factor_ref 0.0783
_reflns_number_gt 2541
_reflns_number_total 2943
_reflns_threshold_expression >2sigma(I)
_cod_data_source_file ic401409b_si_002_1.cif
_cod_data_source_block 1a
_cod_original_cell_volume 1584.1(16)
_cod_database_code 4335892

loop_
_symmetry_equiv_pos_as_xyz
'x, y, z'
'-x+1/2, -y, z+1/2'
'-x, y+1/2, -z+1/2'
'x+1/2, -y+1/2, -z'

loop_
_atom_site_label
_atom_site_type_symbol
_atom_site_fract_x
_atom_site_fract_y
_atom_site_fract_z
_atom_site_U_iso_or_equiv
_atom_site_adp_type
_atom_site_occupancy
_atom_site_symmetry_multiplicity
_atom_site_calc_flag
_atom_site_refinement_flags
Zn1 Zn 0.28063(4) 0.04326(3) 0.002337(13) 0.02816(7) Uani 1 1 d .
O1 O 0.0824(3) 0.2313(2) 0.00521(9) 0.0388(5) Uani 1 1 d .
O2 O -0.0963(3) 0.3693(2) 0.05881(8) 0.0369(6) Uani 1 1 d .
N1 N 0.1256(3) -0.1431(3) -0.02386(9) 0.0333(7) Uani 1 1 d .
N2 N 0.1018(4) -0.1926(3) -0.07170(9) 0.0387(7) Uani 1 1 d .
N3 N 0.0281(4) -0.3354(3) -0.07078(10) 0.0405(7) Uani 1 1 d .
N4 N 0.0033(3) -0.3820(3) -0.02219(9) 0.0333(7) Uani 1 1 d .
N5 N 0.1823(3) 0.0269(3) 0.07837(8) 0.0272(6) Uani 1 1 d .
H5N H 0.2782 -0.0064 0.0984 0.033 Uiso 1 1 calc R
N6 N 0.5605(5) 0.0792(5) 0.21122(14) 0.0985(14) Uani 1 1 d .
H6N H 0.6548 0.0257 0.2224 0.118 Uiso 1 1 calc R
C1 C 0.0660(3) -0.2609(3) 0.00557(13) 0.0308(7) Uani 1 1 d U
C2 C 0.0670(5) -0.2535(4) 0.06203(11) 0.0348(8) Uani 1 1 d U
H2A H 0.1894 -0.2868 0.0741 0.042 Uiso 1 1 calc R
H2B H -0.0249 -0.3286 0.0749 0.042 Uiso 1 1 calc R
C3 C 0.0237(4) -0.0879(4) 0.08293(11) 0.0340(8) Uani 1 1 d U
H3A H -0.0842 -0.0447 0.0653 0.041 Uiso 1 1 calc R
H3B H -0.0099 -0.0981 0.1181 0.041 Uiso 1 1 calc R
C4 C 0.1249(4) 0.1887(3) 0.09389(11) 0.0294(7) Uani 1 1 d U
H4A H 0.0343 0.1804 0.1215 0.035 Uiso 1 1 calc R
C5 C 0.0305(4) 0.2686(3) 0.04891(12) 0.0313(8) Uani 1 1 d U
C6 C 0.2956(5) 0.2864(4) 0.11161(11) 0.0395(8) Uani 1 1 d U
H6A H 0.3898 0.2879 0.0853 0.047 Uiso 1 1 calc R
H6B H 0.2574 0.3959 0.1181 0.047 Uiso 1 1 calc R
C7 C 0.3782(5) 0.2165(4) 0.15833(13) 0.0469(9) Uani 1 1 d U
C8 C 0.5408(6) 0.1315(5) 0.16323(16) 0.0746(13) Uani 1 1 d U
H8A H 0.6258 0.1123 0.1374 0.090 Uiso 1 1 calc R
C9 C 0.2920(6) 0.2142(4) 0.20637(12) 0.0526(9) Uani 1 1 d U
C10 C 0.1275(7) 0.2743(5) 0.22638(14) 0.0713(13) Uani 1 1 d U
H10A H 0.0471 0.3329 0.2059 0.086 Uiso 1 1 calc R
C11 C 0.0795(9) 0.2491(7) 0.27668(17) 0.1023(17) Uani 1 1 d U
H11A H -0.0312 0.2905 0.2898 0.123 Uiso 1 1 calc R
C12 C 0.2008(8) 0.1609(7) 0.30653(18) 0.1111(17) Uani 1 1 d U
H12A H 0.1676 0.1430 0.3399 0.133 Uiso 1 1 calc R
C13 C 0.3660(8) 0.0991(6) 0.28966(18) 0.1042(16) Uani 1 1 d U
H13A H 0.4465 0.0429 0.3108 0.125 Uiso 1 1 calc R
C14 C 0.4084(7) 0.1241(5) 0.23921(15) 0.0778(13) Uani 1 1 d U

loop_
_atom_site_aniso_label
_atom_site_aniso_U_11
_atom_site_aniso_U_22
_atom_site_aniso_U_33
_atom_site_aniso_U_23
_atom_site_aniso_U_13
_atom_site_aniso_U_12
Zn1 0.03301(15) 0.02113(13) 0.03034(14) -0.00016(18) 0.00148(18) -0.00168(14)
O1 0.0577(12) 0.0327(10) 0.0259(11) 0.0034(10) 0.0017(13) 0.0128(9)
O2 0.0400(12) 0.0327(11) 0.0379(12) 0.0029(10) -0.0024(10) 0.0096(11)
N1 0.0394(14) 0.0316(14) 0.0289(13) 0.0020(11) -0.0006(11) -0.0127(13)
N2 0.0448(16) 0.0412(15) 0.0301(14) -0.0069(12) 0.0007(13) -0.0189(14)
N3 0.0454(16) 0.0412(15) 0.0348(15) -0.0064(13) 0.0057(13) -0.0165(14)
N4 0.0369(14) 0.0279(13) 0.0352(14) -0.0030(11) -0.0039(11) -0.0074(12)
N5 0.0308(13) 0.0233(11) 0.0275(12) 0.0013(10) -0.0044(10) 0.0012(12)
N6 0.115(3) 0.106(3) 0.075(2) -0.017(2) -0.051(2) 0.062(2)
C1 0.0271(14) 0.0306(14) 0.0346(16) -0.0055(15) -0.0015(16) -0.0020(12)
C2 0.0460(19) 0.0282(16) 0.0300(16) 0.0032(14) -0.0027(15) 0.0001(15)
C3 0.0385(17) 0.0334(17) 0.0300(16) 0.0023(13) 0.0007(13) -0.0055(14)
C4 0.0361(16) 0.0244(14) 0.0276(15) -0.0003(12) -0.0003(13) 0.0070(13)
C5 0.0351(16) 0.0195(15) 0.0392(17) 0.0017(14) -0.0037(14) -0.0019(14)
C6 0.0494(18) 0.0301(15) 0.0391(16) -0.0069(13) -0.0113(16) -0.0030(16)
C7 0.0515(19) 0.0430(18) 0.0462(18) -0.0159(15) -0.0212(16) 0.0085(17)
C8 0.070(2) 0.086(3) 0.068(3) -0.024(2) -0.027(2) 0.030(2)
C9 0.077(2) 0.0437(18) 0.0376(16) -0.0121(14) -0.0209(18) 0.0169(19)
C10 0.089(3) 0.083(3) 0.042(2) -0.015(2) -0.005(2) 0.013(2)
C11 0.129(4) 0.126(4) 0.052(3) -0.019(3) 0.006(3) 0.013(3)
C12 0.157(4) 0.126(4) 0.050(2) -0.001(2) -0.010(3) 0.015(4)
C13 0.159(4) 0.100(3) 0.054(2) 0.000(2) -0.036(3) 0.029(3)
C14 0.112(3) 0.072(3) 0.049(2) -0.015(2) -0.029(2) 0.031(3)

loop_
_atom_type_symbol
_atom_type_description
_atom_type_scat_dispersion_real
_atom_type_scat_dispersion_imag
_atom_type_scat_source
C C 0.0033 0.0016 'International Tables Vol C Tables 4.2.6.8 and 6.1.1.4'
H H 0.0000 0.0000 'International Tables Vol C Tables 4.2.6.8 and 6.1.1.4'
N N 0.0061 0.0033 'International Tables Vol C Tables 4.2.6.8 and 6.1.1.4'
O O 0.0106 0.0060 'International Tables Vol C Tables 4.2.6.8 and 6.1.1.4'
Zn Zn 0.2839 1.4301 'International Tables Vol C Tables 4.2.6.8 and 6.1.1.4'

loop_
_geom_angle_atom_site_label_1
_geom_angle_atom_site_label_2
_geom_angle_atom_site_label_3
_geom_angle
_geom_angle_site_symmetry_1
_geom_angle_site_symmetry_3
O2 Zn1 N1 103.95(10) 4 .
O2 Zn1 O1 92.93(9) 4 .
N1 Zn1 O1 102.63(10) . .
O2 Zn1 N5 159.96(9) 4 .
N1 Zn1 N5 95.56(9) . .
O1 Zn1 N5 78.17(9) . .
O2 Zn1 N4 96.08(9) 4 4_545
N1 Zn1 N4 90.30(11) . 4_545
O1 Zn1 N4 162.00(9) . 4_545
N5 Zn1 N4 88.26(9) . 4_545
C5 O1 Zn1 114.45(18) . .
C5 O2 Zn1 113.0(2) . 4_455
C1 N1 N2 106.8(2) . .
C1 N1 Zn1 122.7(2) . .
N2 N1 Zn1 128.80(19) . .
N3 N2 N1 108.3(2) . .
N2 N3 N4 109.4(2) . .
C1 N4 N3 105.4(2) . .
C1 N4 Zn1 126.1(2) . 4_445
N3 N4 Zn1 120.57(18) . 4_445
C4 N5 C3 111.0(2) . .
C4 N5 Zn1 107.26(16) . .
C3 N5 Zn1 111.48(16) . .
C4 N5 H5N 109.0 . .
C3 N5 H5N 109.0 . .
Zn1 N5 H5N 109.0 . .
C8 N6 C14 110.0(4) . .
C8 N6 H6N 125.0 . .
C14 N6 H6N 125.0 . .
N1 C1 N4 110.1(3) . .
N1 C1 C2 123.8(3) . .
N4 C1 C2 126.0(3) . .
C1 C2 C3 113.7(2) . .
C1 C2 H2A 108.8 . .
C3 C2 H2A 108.8 . .
C1 C2 H2B 108.8 . .
C3 C2 H2B 108.8 . .
H2A C2 H2B 107.7 . .
N5 C3 C2 113.7(3) . .
N5 C3 H3A 108.8 . .
C2 C3 H3A 108.8 . .
N5 C3 H3B 108.8 . .
C2 C3 H3B 108.8 . .
H3A C3 H3B 107.7 . .
N5 C4 C5 107.7(2) . .
N5 C4 C6 110.7(2) . .
C5 C4 C6 110.9(2) . .
N5 C4 H4A 109.2 . .
C5 C4 H4A 109.2 . .
C6 C4 H4A 109.2 . .
O1 C5 O2 124.6(3) . .
O1 C5 C4 119.1(3) . .
O2 C5 C4 116.3(3) . .
C7 C6 C4 111.0(3) . .
C7 C6 H6A 109.4 . .
C4 C6 H6A 109.4 . .
C7 C6 H6B 109.4 . .
C4 C6 H6B 109.4 . .
H6A C6 H6B 108.0 . .
C8 C7 C9 105.9(3) . .
C8 C7 C6 128.1(3) . .
C9 C7 C6 125.8(3) . .
N6 C8 C7 110.2(4) . .
N6 C8 H8A 124.9 . .
C7 C8 H8A 124.9 . .
C10 C9 C7 135.2(3) . .
C10 C9 C14 116.8(4) . .
C7 C9 C14 108.0(4) . .
C9 C10 C11 121.4(4) . .
C9 C10 H10A 119.3 . .
C11 C10 H10A 119.3 . .
C12 C11 C10 118.5(5) . .
C12 C11 H11A 120.8 . .
C10 C11 H11A 120.8 . .
C13 C12 C11 123.5(5) . .
C13 C12 H12A 118.2 . .
C11 C12 H12A 118.2 . .
C12 C13 C14 116.6(5) . .
C12 C13 H13A 121.7 . .
C14 C13 H13A 121.7 . .
N6 C14 C13 131.0(5) . .
N6 C14 C9 105.9(4) . .
C13 C14 C9 123.1(5) . .

loop_
_geom_bond_atom_site_label_1
_geom_bond_atom_site_label_2
_geom_bond_distance
_geom_bond_site_symmetry_2
Zn1 O2 1.987(2) 4
Zn1 N1 2.032(3) .
Zn1 O1 2.114(2) .
Zn1 N5 2.145(2) .
Zn1 N4 2.148(3) 4_545
O1 C5 1.259(4) .
O2 C5 1.262(3) .
O2 Zn1 1.987(2) 4_455
N1 C1 1.328(4) .
N1 N2 1.349(3) .
N2 N3 1.305(4) .
N3 N4 1.361(4) .
N4 C1 1.330(4) .
N4 Zn1 2.148(3) 4_445
N5 C4 1.472(3) .
N5 C3 1.487(4) .
N5 H5N 0.9100 .
N6 C8 1.357(5) .
N6 C14 1.367(6) .
N6 H6N 0.8600 .
C1 C2 1.503(5) .
C2 C3 1.523(4) .
C2 H2A 0.9700 .
C2 H2B 0.9700 .
C3 H3A 0.9700 .
C3 H3B 0.9700 .
C4 C5 1.526(4) .
C4 C6 1.539(4) .
C4 H4A 0.9800 .
C6 C7 1.494(4) .
C6 H6A 0.9700 .
C6 H6B 0.9700 .
C7 C8 1.365(5) .
C7 C9 1.418(5) .
C8 H8A 0.9300 .
C9 C10 1.382(6) .
C9 C14 1.420(5) .
C10 C11 1.397(6) .
C10 H10A 0.9300 .
C11 C12 1.386(7) .
C11 H11A 0.9300 .
C12 C13 1.362(7) .
C12 H12A 0.9300 .
C13 C14 1.392(6) .
C13 H13A 0.9300 .
